data_4516128
loop_
_publ_author_name
'Konarev, Dmitri V.'
'Kuzmin, Alexey V.'
'Batov, Mikhail S.'
'Khasanov, Salavat S.'
'Otsuka, Akihiro'
'Yamochi, Hideki'
'Kitagawa, Hiroshi'
'Lyubovskaya, Rimma N.'

_publ_section_title
;
 {CpFe<sup>II</sup>(CO)<sub>2</sub>Sn<sup>II</sup>(Macrocycle<sup>&#x2022;3-</sup>)}
 Radicals with Intrinsic Charge Transfer from CpFe(CO)<sub>2</sub> to
 Macrocycles (Cp: Cp or Cp*); Effective Magnetic Coupling between Radical
 Trianionic Macrocycles<sup>&#x2022;3</sup>.
;
_journal_issue 11
_journal_name_full 'ACS omega'
_journal_page_first 14875
_journal_page_last 14888
_journal_paper_doi 10.1021/acsomega.8b02221
_journal_volume 3
_journal_year 2018
_chemical_formula_moiety 'C60 H39 Fe N8 O2 Sn, 2(C6 H4 Cl2)'
_chemical_formula_sum 'C72 H47 Cl4 Fe N8 O2 Sn'
_chemical_formula_weight 1372.51
_space_group_crystal_system triclinic
_space_group_IT_number 2
_space_group_name_Hall '-P 1'
_space_group_name_H-M_alt 'P -1'
_atom_sites_solution_hydrogens geom
_atom_sites_solution_primary dual
_atom_sites_solution_secondary difmap
_audit_creation_date 2017-04-19
_audit_creation_method
;
Olex2 1.2-alpha
(compiled 2017.03.28 svn.r3405 for OlexSys, GUI svn.r5335)
;
_cell_angle_alpha 66.775(5)
_cell_angle_beta 86.024(5)
_cell_angle_gamma 79.263(4)
_cell_formula_units_Z 2
_cell_length_a 11.6681(6)
_cell_length_b 16.5135(8)
_cell_length_c 16.9193(10)
_cell_measurement_reflns_used 7798
_cell_measurement_temperature 100
_cell_measurement_theta_max 29.4710
_cell_measurement_theta_min 2.2440
_cell_volume 2943.4(3)
_computing_cell_refinement 'CrysAlisPro 1.171.38.43 (Rigaku OD, 2015)'
_computing_data_collection 'CrysAlisPro 1.171.38.43 (Rigaku OD, 2015)'
_computing_data_reduction 'CrysAlisPro 1.171.38.43 (Rigaku OD, 2015)'
_computing_molecular_graphics 'Olex2 (Dolomanov et al., 2009)'
_computing_publication_material 'Olex2 (Dolomanov et al., 2009)'
_computing_structure_refinement 'ShelXL (Sheldrick, 2015)'
_computing_structure_solution 'ShelXT (Sheldrick, 2015)'
_diffrn_ambient_temperature 100(2)
_diffrn_detector 'CCD area detector'
_diffrn_detector_type 'Bruker APEX-II CCD'
_diffrn_measured_fraction_theta_full 0.907
_diffrn_measured_fraction_theta_max 0.896
_diffrn_measurement_details
;
List of Runs (angles in degrees, time in seconds):

  # Type    Start    End  Width  t~exp~   \w     \q     \k     \f   Frames
--------------------------------------------------------------------------
  1  \w     10.89 200.89   0.50   80.00    --   28.00  73.42 -25.61  380
  2  \w     10.89 200.89   0.50   80.00    --   28.00  73.42 154.39  380
  3  \w    104.39 200.39   0.50   80.00    --   28.00  73.42  94.39  192
;
_diffrn_measurement_device 'abstract diffractometer'
_diffrn_measurement_device_type 'Saxi-CrysAlisPro-abstract goniometer imported SAXI images'
_diffrn_measurement_method '\f and \w scans'
_diffrn_orient_matrix_type 'CrysAlisPro convention (1999,Acta A55,543-557)'
_diffrn_orient_matrix_UB_11 -0.0003130000
_diffrn_orient_matrix_UB_12 0.0443622000
_diffrn_orient_matrix_UB_13 -0.0303719000
_diffrn_orient_matrix_UB_21 -0.0130385000
_diffrn_orient_matrix_UB_22 0.0161964000
_diffrn_orient_matrix_UB_23 0.0332639000
_diffrn_orient_matrix_UB_31 0.0604835000
_diffrn_orient_matrix_UB_32 -0.0046976000
_diffrn_orient_matrix_UB_33 0.0072272000
_diffrn_radiation_monochromator graphite
_diffrn_radiation_probe x-ray
_diffrn_radiation_type MoK\a
_diffrn_radiation_wavelength 0.71073
_diffrn_reflns_av_R_equivalents 0.1162
_diffrn_reflns_av_unetI/netI 0.1501
_diffrn_reflns_Laue_measured_fraction_full 0.907
_diffrn_reflns_Laue_measured_fraction_max 0.896
_diffrn_reflns_limit_h_max 14
_diffrn_reflns_limit_h_min -14
_diffrn_reflns_limit_k_max 20
_diffrn_reflns_limit_k_min -20
_diffrn_reflns_limit_l_max 20
_diffrn_reflns_limit_l_min -20
_diffrn_reflns_number 19901
_diffrn_reflns_point_group_measured_fraction_full 0.907
_diffrn_reflns_point_group_measured_fraction_max 0.896
_diffrn_reflns_theta_full 25.242
_diffrn_reflns_theta_max 26.372
_diffrn_reflns_theta_min 2.228
_diffrn_source 'sealed tube'
_diffrn_source_target MoK\a
_diffrn_source_type 'Enhance (Mo) X-ray Source'
_exptl_absorpt_coefficient_mu 0.910
_exptl_absorpt_correction_type none
_exptl_crystal_colour 'metallic dark black'
_exptl_crystal_colour_lustre metallic
_exptl_crystal_colour_modifier dark
_exptl_crystal_colour_primary black
_exptl_crystal_density_diffrn 1.549
_exptl_crystal_description block
_exptl_crystal_F_000 1390
_exptl_crystal_size_max 0.417
_exptl_crystal_size_mid 0.088
_exptl_crystal_size_min 0.057
_refine_diff_density_max 1.143
_refine_diff_density_min -0.868
_refine_diff_density_rms 0.146
_refine_ls_extinction_method none
_refine_ls_goodness_of_fit_ref 1.027
_refine_ls_hydrogen_treatment constr
_refine_ls_matrix_type full
_refine_ls_number_parameters 886
_refine_ls_number_reflns 10784
_refine_ls_number_restraints 699
_refine_ls_restrained_S_all 0.996
_refine_ls_R_factor_all 0.1555
_refine_ls_R_factor_gt 0.0915
_refine_ls_shift/su_max 0.001
_refine_ls_shift/su_mean 0.000
_refine_ls_structure_factor_coef Fsqd
_refine_ls_weighting_details 'w=1/[\s^2^(Fo^2^)+(0.0948P)^2^+14.6864P] where P=(Fo^2^+2Fc^2^)/3'
_refine_ls_weighting_scheme calc
_refine_ls_wR_factor_gt 0.1994
_refine_ls_wR_factor_ref 0.2393
_reflns_Friedel_coverage 0.000
_reflns_number_gt 6549
_reflns_number_total 10784
_reflns_threshold_expression 'I > 2\s(I)'
_cod_data_source_file ao8b02221_si_002.cif
_cod_data_source_block Comp04
_cod_database_code 4516128
_shelx_shelxl_version_number 2016/6
_chemical_oxdiff_formula 'C144 H94 N16 Cl8 Fe2 O4 Sn2'
_shelx_space_group_comment
;
The symmetry employed for this shelxl refinement is uniquely defined
by the following loop, which should always be used as a source of
symmetry information in preference to the above space-group names.
They are only intended as comments.
;
_reflns_odcompleteness_completeness 89.67
_reflns_odcompleteness_iscentric 1
_reflns_odcompleteness_theta 26.32
_olex2_refinement_description
;
1. Fixed Uiso
 At 1.2 times of:
  All C(H) groups
 At 1.5 times of:
  All C(H,H,H) groups
2. Rigid bond restraints
 All non-hydrogen atoms
 with sigma for 1-2 distances of 0.01 and sigma for 1-3 distances of 0.01
3. Uiso/Uaniso restraints and constraints
: within 1.7A with sigma of 0.004 and sigma for terminal atoms of 0.008
: within 1.7A with sigma of 0.004 and sigma for terminal atoms of 0.008
4. Others
 1*[Sof(Cl5)+Sof(Cl6)+Sof(C1G)+Sof(C1H)+Sof(C1I)+Sof(H1I)+Sof(C1J)+Sof(H1J)+
 Sof(C1K)+Sof(H1K)+Sof(C1L)+Sof(H1L)]+1*[Sof(Cl3)+Sof(Cl4)+Sof(C1A)+Sof(C1B)+
 Sof(C1C)+Sof(H1C)+Sof(C1D)+Sof(H1D)+Sof(C1E)+Sof(H1E)+Sof(C1F)+Sof(H1F)]+1*
 [Sof(Cl7)+Sof(Cl8)+Sof(C1M)+Sof(C1N)+Sof(C1O)+Sof(H1O)+Sof(C1P)+Sof(H1P)+
 Sof(C1Q)+Sof(H1Q)+Sof(C1R)+Sof(H1R)]=1 with esd of 0.0001
 Sof(Cl5)=Sof(Cl6)=Sof(C1G)=Sof(C1H)=Sof(C1I)=Sof(H1I)=Sof(C1J)=Sof(H1J)=
 Sof(C1K)=Sof(H1K)=Sof(C1L)=Sof(H1L)=FVAR(1)
 Sof(Cl3)=Sof(Cl4)=Sof(C1A)=Sof(C1B)=Sof(C1C)=Sof(H1C)=Sof(C1D)=Sof(H1D)=
 Sof(C1E)=Sof(H1E)=Sof(C1F)=Sof(H1F)=FVAR(2)
 Sof(Cl7)=Sof(Cl8)=Sof(C1M)=Sof(C1N)=Sof(C1O)=Sof(H1O)=Sof(C1P)=Sof(H1P)=
 Sof(C1Q)=Sof(H1Q)=Sof(C1R)=Sof(H1R)=FVAR(3)
5.a Me refined with riding coordinates:
 C206(H20A,H20B,H20C), C207(H20D,H20E,H20F), C208(H20G,H20H,H20I), C209(H20J,
 H20K,H20L), C210(H21A,H21B,H21C)
5.b Aromatic/amide H refined with riding coordinates:
 C17(H17), C19(H19), C20(H20), C21(H21), C22(H22), C24(H24), C25(H25),
 C27(H27), C28(H28), C29(H29), C30(H30), C32(H32), C33(H33), C35(H35), C36(H36),
  C37(H37), C38(H38), C40(H40), C41(H41), C43(H43), C44(H44), C45(H45),
 C46(H46), C48(H48)
;
_olex2_submission_special_instructions 'No special instructions were received'
_oxdiff_exptl_absorpt_empirical_details
;
Empirical correction (ABSPACK) includes:
;
_oxdiff_exptl_absorpt_empirical_full_max 1.521
_oxdiff_exptl_absorpt_empirical_full_min 0.617

loop_
_space_group_symop_operation_xyz
'x, y, z'
'-x, -y, -z'

loop_
_atom_site_label
_atom_site_type_symbol
_atom_site_fract_x
_atom_site_fract_y
_atom_site_fract_z
_atom_site_U_iso_or_equiv
_atom_site_adp_type
_atom_site_occupancy
_atom_site_site_symmetry_order
_atom_site_calc_flag
_atom_site_refinement_flags_posn
_atom_site_refinement_flags_adp
_atom_site_refinement_flags_occupancy
_atom_site_disorder_assembly
_atom_site_disorder_group
Sn Sn 0.21872(5) 0.79354(4) 0.63158(4) 0.0273(2) Uani 1 1 d . U . . .
Fe Fe 0.39343(11) 0.75355(8) 0.72656(8) 0.0293(3) Uani 1 1 d . U . . .
O1 O 0.2818(8) 0.6203(6) 0.8608(5) 0.073(3) Uani 1 1 d . U . . .
O2 O 0.5110(7) 0.6397(6) 0.6400(6) 0.064(2) Uani 1 1 d . U . . .
N1 N 0.2538(6) 0.8349(5) 0.4960(5) 0.0343(17) Uani 1 1 d . U . . .
N2 N 0.2033(6) 0.6724(5) 0.6160(5) 0.0307(16) Uani 1 1 d . U . . .
N3 N 0.0641(6) 0.7633(4) 0.7081(5) 0.0280(16) Uani 1 1 d . U . . .
N4 N 0.1151(6) 0.9251(5) 0.5880(5) 0.0291(15) Uani 1 1 d . U . . .
N5 N 0.2090(7) 0.9981(5) 0.4518(5) 0.0351(17) Uani 1 1 d . U . . .
N6 N 0.3242(6) 0.6895(5) 0.4893(5) 0.0330(17) Uani 1 1 d . U . . .
N7 N 0.0876(6) 0.6027(4) 0.7420(5) 0.0301(16) Uani 1 1 d . U . . .
N8 N -0.0048(6) 0.9100(5) 0.7154(5) 0.0300(17) Uani 1 1 d . U . . .
C1 C 0.2552(7) 0.9228(6) 0.4415(6) 0.0314(18) Uani 1 1 d . U . . .
C2 C 0.3184(8) 0.9234(6) 0.3650(6) 0.0333(19) Uani 1 1 d . U . . .
C3 C 0.3554(7) 0.8345(6) 0.3762(6) 0.0296(18) Uani 1 1 d . U . . .
C4 C 0.3123(7) 0.7796(6) 0.4579(6) 0.0304(18) Uani 1 1 d . U . . .
C5 C 0.2712(7) 0.6428(6) 0.5583(6) 0.0321(19) Uani 1 1 d . U . . .
C6 C 0.2696(8) 0.5486(6) 0.5850(6) 0.0321(19) Uani 1 1 d . U . . .
C7 C 0.1973(8) 0.5226(6) 0.6590(6) 0.033(2) Uani 1 1 d . U . . .
C8 C 0.1570(7) 0.6017(6) 0.6769(6) 0.0298(18) Uani 1 1 d . U . . .
C9 C 0.0452(7) 0.6772(6) 0.7558(6) 0.0278(18) Uani 1 1 d . U . . .
C10 C -0.0292(7) 0.6788(5) 0.8254(6) 0.0265(18) Uani 1 1 d . U . . .
C11 C -0.0574(7) 0.7692(5) 0.8184(6) 0.0281(18) Uani 1 1 d . U . . .
C12 C 0.0031(7) 0.8210(6) 0.7429(6) 0.0296(19) Uani 1 1 d . U . . .
C13 C 0.0440(7) 0.9565(6) 0.6437(6) 0.032(2) Uani 1 1 d . U . . .
C14 C 0.0301(7) 1.0548(6) 0.6089(6) 0.0316(19) Uani 1 1 d . U . . .
C15 C 0.0927(8) 1.0793(6) 0.5300(6) 0.0318(19) Uani 1 1 d . U . . .
C16 C 0.1449(8) 0.9978(6) 0.5189(6) 0.0320(19) Uani 1 1 d . U . . .
C17 C 0.3424(9) 0.9941(7) 0.2908(6) 0.040(2) Uani 1 1 d . U . . .
H17 H 0.311869 1.054522 0.282132 0.048 Uiso 1 1 calc R . . . .
C18 C 0.4140(9) 0.9721(7) 0.2290(6) 0.041(2) Uani 1 1 d . U . . .
C19 C 0.4486(10) 1.0412(8) 0.1524(7) 0.050(3) Uani 1 1 d . U . . .
H19 H 0.420027 1.102272 0.141999 0.061 Uiso 1 1 calc R . . . .
C20 C 0.5205(11) 1.0201(8) 0.0959(7) 0.058(3) Uani 1 1 d . U . . .
H20 H 0.543295 1.066412 0.046036 0.069 Uiso 1 1 calc R . . . .
C21 C 0.5632(10) 0.9295(9) 0.1095(7) 0.057(3) Uani 1 1 d . U . . .
H21 H 0.615179 0.915938 0.068852 0.069 Uiso 1 1 calc R . . . .
C22 C 0.5319(10) 0.8629(8) 0.1780(7) 0.055(3) Uani 1 1 d . U . . .
H22 H 0.560584 0.802599 0.185285 0.067 Uiso 1 1 calc R . . . .
C23 C 0.4552(9) 0.8816(7) 0.2409(7) 0.045(2) Uani 1 1 d . U . . .
C24 C 0.4214(8) 0.8117(6) 0.3149(6) 0.036(2) Uani 1 1 d . U . . .
H24 H 0.443634 0.750935 0.321940 0.043 Uiso 1 1 calc R . . . .
C25 C 0.3205(8) 0.4872(6) 0.5524(6) 0.0322(19) Uani 1 1 d . U . . .
H25 H 0.371331 0.504105 0.504486 0.039 Uiso 1 1 calc R . . . .
C26 C 0.2981(8) 0.3983(6) 0.5894(6) 0.0317(19) Uani 1 1 d . U . . .
C27 C 0.3449(10) 0.3329(7) 0.5556(7) 0.048(2) Uani 1 1 d . U . . .
H27 H 0.395442 0.347711 0.507315 0.057 Uiso 1 1 calc R . . . .
C28 C 0.3181(10) 0.2498(7) 0.5916(8) 0.055(3) Uani 1 1 d . U . . .
H28 H 0.348494 0.207434 0.567070 0.066 Uiso 1 1 calc R . . . .
C29 C 0.2471(10) 0.2249(7) 0.6637(8) 0.052(3) Uani 1 1 d . U . . .
H29 H 0.231508 0.165458 0.688265 0.063 Uiso 1 1 calc R . . . .
C30 C 0.1997(8) 0.2837(6) 0.6995(7) 0.041(2) Uani 1 1 d . U . . .
H30 H 0.150665 0.265774 0.748346 0.049 Uiso 1 1 calc R . . . .
C31 C 0.2239(8) 0.3740(6) 0.6630(6) 0.035(2) Uani 1 1 d . U . . .
C32 C 0.1744(7) 0.4369(6) 0.6977(6) 0.032(2) Uani 1 1 d . U . . .
H32 H 0.125909 0.420518 0.747005 0.038 Uiso 1 1 calc R . . . .
C33 C -0.0725(7) 0.6117(6) 0.8954(6) 0.032(2) Uani 1 1 d . U . . .
H33 H -0.054961 0.551043 0.901302 0.039 Uiso 1 1 calc R . . . .
C34 C -0.1424(8) 0.6359(6) 0.9568(6) 0.034(2) Uani 1 1 d . U . . .
C35 C -0.1818(8) 0.5687(6) 1.0325(6) 0.035(2) Uani 1 1 d . U . . .
H35 H -0.162963 0.507456 1.040484 0.043 Uiso 1 1 calc R . . . .
C36 C -0.2452(8) 0.5923(6) 1.0918(6) 0.041(2) Uani 1 1 d . U . . .
H36 H -0.269730 0.547056 1.141773 0.049 Uiso 1 1 calc R . . . .
C37 C -0.2770(8) 0.6846(7) 1.0815(7) 0.040(2) Uani 1 1 d . U . . .
H37 H -0.322508 0.700111 1.123896 0.049 Uiso 1 1 calc R . . . .
C38 C -0.2412(8) 0.7484(6) 1.0111(7) 0.040(2) Uani 1 1 d . U . . .
H38 H -0.262944 0.809270 1.003874 0.048 Uiso 1 1 calc R . . . .
C39 C -0.1713(8) 0.7272(6) 0.9467(6) 0.034(2) Uani 1 1 d . U . . .
C40 C -0.1296(7) 0.7946(6) 0.8754(6) 0.034(2) Uani 1 1 d . U . . .
H40 H -0.150839 0.855854 0.867076 0.041 Uiso 1 1 calc R . . . .
C41 C -0.0273(7) 1.1167(6) 0.6382(6) 0.035(2) Uani 1 1 d . U . . .
H41 H -0.072495 1.099772 0.689190 0.042 Uiso 1 1 calc R . . . .
C42 C -0.0176(8) 1.2089(6) 0.5894(7) 0.037(2) Uani 1 1 d . U . . .
C43 C -0.0697(9) 1.2756(6) 0.6204(8) 0.049(3) Uani 1 1 d . U . . .
H43 H -0.114617 1.260217 0.671583 0.059 Uiso 1 1 calc R . . . .
C44 C -0.0544(9) 1.3629(6) 0.5754(8) 0.050(3) Uani 1 1 d . U . . .
H44 H -0.086226 1.407489 0.596949 0.060 Uiso 1 1 calc R . . . .
C45 C 0.0077(9) 1.3861(6) 0.4984(8) 0.048(3) Uani 1 1 d . U . . .
H45 H 0.016991 1.446594 0.468028 0.058 Uiso 1 1 calc R . . . .
C46 C 0.0548(8) 1.3247(5) 0.4659(6) 0.036(2) Uani 1 1 d . U . . .
H46 H 0.094119 1.342763 0.412313 0.044 Uiso 1 1 calc R . . . .
C47 C 0.0458(8) 1.2327(6) 0.5118(6) 0.035(2) Uani 1 1 d . U . . .
C48 C 0.0991(8) 1.1682(6) 0.4807(6) 0.035(2) Uani 1 1 d . U . . .
H48 H 0.138736 1.184806 0.427207 0.042 Uiso 1 1 calc R . . . .
C201 C 0.4015(8) 0.8885(6) 0.7045(7) 0.040(2) Uani 1 1 d . U . . .
C202 C 0.5058(8) 0.8474(6) 0.6770(6) 0.038(2) Uani 1 1 d . U . . .
C203 C 0.5584(8) 0.7719(6) 0.7516(6) 0.037(2) Uani 1 1 d . U . . .
C204 C 0.4822(9) 0.7668(7) 0.8228(6) 0.040(2) Uani 1 1 d . U . . .
C205 C 0.3839(8) 0.8375(7) 0.7939(7) 0.040(2) Uani 1 1 d . U . . .
C206 C 0.3386(10) 0.9805(6) 0.6525(8) 0.056(3) Uani 1 1 d . U . . .
H20A H 0.269264 0.995137 0.683752 0.083 Uiso 1 1 calc R . . . .
H20B H 0.390445 1.023931 0.642739 0.083 Uiso 1 1 calc R . . . .
H20C H 0.315038 0.982803 0.597130 0.083 Uiso 1 1 calc R . . . .
C207 C 0.5565(10) 0.8786(8) 0.5892(7) 0.059(3) Uani 1 1 d . U . . .
H20D H 0.628687 0.837796 0.588260 0.089 Uiso 1 1 calc R . . . .
H20E H 0.500601 0.879800 0.547995 0.089 Uiso 1 1 calc R . . . .
H20F H 0.573543 0.938959 0.573598 0.089 Uiso 1 1 calc R . . . .
C208 C 0.6742(9) 0.7154(7) 0.7530(8) 0.057(3) Uani 1 1 d . U . . .
H20G H 0.706598 0.733948 0.694765 0.085 Uiso 1 1 calc R . . . .
H20H H 0.727131 0.722388 0.791454 0.085 Uiso 1 1 calc R . . . .
H20I H 0.665149 0.652504 0.773644 0.085 Uiso 1 1 calc R . . . .
C209 C 0.5052(10) 0.7012(8) 0.9141(7) 0.062(3) Uani 1 1 d . U . . .
H20J H 0.439713 0.711646 0.950387 0.093 Uiso 1 1 calc R . . . .
H20K H 0.513998 0.640121 0.916432 0.093 Uiso 1 1 calc R . . . .
H20L H 0.576982 0.709112 0.934929 0.093 Uiso 1 1 calc R . . . .
C210 C 0.2857(11) 0.8598(11) 0.8460(10) 0.078(4) Uani 1 1 d . U . . .
H21A H 0.293317 0.814764 0.904989 0.117 Uiso 1 1 calc R . . . .
H21B H 0.286848 0.918837 0.846332 0.117 Uiso 1 1 calc R . . . .
H21C H 0.211926 0.860577 0.821101 0.117 Uiso 1 1 calc R . . . .
C211 C 0.3229(9) 0.6735(7) 0.8047(6) 0.039(2) Uani 1 1 d . U . . .
C212 C 0.4598(9) 0.6855(7) 0.6736(7) 0.040(2) Uani 1 1 d . U . . .
Cl1 Cl 0.8562(2) 0.4953(2) 0.7566(2) 0.0646(9) Uani 1 1 d . U . . .
Cl2 Cl 0.6904(3) 0.4649(2) 0.9187(2) 0.0660(9) Uani 1 1 d . U . . .
C1S C 0.7224(9) 0.4623(7) 0.7589(7) 0.047(2) Uani 1 1 d . U . . .
C2S C 0.6504(9) 0.4510(7) 0.8298(7) 0.047(2) Uani 1 1 d . U . . .
C3S C 0.5414(10) 0.4277(8) 0.8284(8) 0.058(3) Uani 1 1 d . U . . .
H3S H 0.490091 0.420791 0.875871 0.070 Uiso 1 1 calc R . . . .
C4S C 0.5077(9) 0.4146(8) 0.7563(7) 0.053(3) Uani 1 1 d . U . . .
H4S H 0.433739 0.398857 0.755197 0.064 Uiso 1 1 calc R . . . .
C5S C 0.5804(10) 0.4244(8) 0.6892(8) 0.057(3) Uani 1 1 d . U . . .
H5S H 0.557105 0.415204 0.641109 0.069 Uiso 1 1 calc R . . . .
C6S C 0.6888(10) 0.4477(8) 0.6888(8) 0.056(3) Uani 1 1 d . U . . .
H6S H 0.739660 0.453567 0.641202 0.067 Uiso 1 1 calc R . . . .
Cl5 Cl -0.1423(12) 0.9097(18) 1.105(3) 0.091(6) Uani 0.278(3) 1 d . U P A 2
Cl6 Cl 0.0540(16) 1.0121(10) 1.1250(12) 0.129(7) Uani 0.278(3) 1 d G U P A 2
C1G C 0.0045(13) 0.8682(10) 1.1000(16) 0.082(3) Uani 0.278(3) 1 d G U P A 2
C1H C 0.0907(12) 0.9132(9) 1.1088(10) 0.082(3) Uani 0.278(3) 1 d G U P A 2
C1I C 0.2084(12) 0.8778(15) 1.105(2) 0.083(3) Uani 0.278(3) 1 d G U P A 2
H1I H 0.266923 0.908158 1.110383 0.099 Uiso 0.278(3) 1 calc R . P A 2
C1J C 0.2406(16) 0.7984(18) 1.092(3) 0.082(3) Uani 0.278(3) 1 d G U P A 2
H1J H 0.320713 0.774619 1.088823 0.099 Uiso 0.278(3) 1 calc R . P A 2
C1K C 0.155(2) 0.7536(14) 1.083(2) 0.082(3) Uani 0.278(3) 1 d G U P A 2
H1K H 0.176612 0.699481 1.074004 0.099 Uiso 0.278(3) 1 calc R . P A 2
C1L C 0.0373(18) 0.7885(12) 1.0870(19) 0.082(3) Uani 0.278(3) 1 d G U P A 2
H1L H -0.020902 0.758016 1.081015 0.098 Uiso 0.278(3) 1 calc R . P A 2
Cl7 Cl 0.0047(18) 0.7497(14) 1.097(2) 0.125(5) Uani 0.230(3) 1 d . U P B 3
Cl8 Cl -0.1325(17) 0.927(2) 1.119(4) 0.099(7) Uani 0.230(3) 1 d G U P B 3
C1M C 0.0785(14) 0.8290(13) 1.1031(14) 0.082(3) Uani 0.230(3) 1 d G U P B 3
C1N C 0.0182(17) 0.9068(14) 1.112(2) 0.082(3) Uani 0.230(3) 1 d G U P B 3
C1O C 0.081(2) 0.9694(17) 1.117(3) 0.082(3) Uani 0.230(3) 1 d G U P B 3
H1O H 0.039972 1.021952 1.123216 0.099 Uiso 0.230(3) 1 calc R . P B 3
C1P C 0.202(2) 0.955(2) 1.112(3) 0.082(3) Uani 0.230(3) 1 d G U P B 3
H1P H 0.243866 0.997953 1.115220 0.099 Uiso 0.230(3) 1 calc R . P B 3
C1Q C 0.2619(17) 0.878(2) 1.103(3) 0.083(3) Uani 0.230(3) 1 d G U P B 3
H1Q H 0.344651 0.868078 1.099668 0.099 Uiso 0.230(3) 1 calc R . P B 3
C1R C 0.2003(14) 0.815(2) 1.098(2) 0.082(3) Uani 0.230(3) 1 d G U P B 3
H1R H 0.241200 0.762631 1.092116 0.099 Uiso 0.230(3) 1 calc R . P B 3
Cl3 Cl 0.3004(6) 0.8058(7) 1.0990(7) 0.113(3) Uani 0.492(3) 1 d . U P C 1
Cl4 Cl 0.0816(7) 0.7349(6) 1.0615(8) 0.123(4) Uani 0.492(3) 1 d G U P C 1
C1A C 0.1590(7) 0.8577(5) 1.1062(5) 0.082(3) Uani 0.492(3) 1 d G U P C 1
C1B C 0.0628(6) 0.8266(5) 1.0897(6) 0.082(2) Uani 0.492(3) 1 d G U P C 1
C1C C -0.0501(6) 0.8701(8) 1.0960(9) 0.082(3) Uani 0.492(3) 1 d G U P C 1
H1C H -0.115270 0.849119 1.084825 0.098 Uiso 0.492(3) 1 calc R . P C 1
C1D C -0.0678(9) 0.9440(9) 1.1186(11) 0.082(3) Uani 0.492(3) 1 d G U P C 1
H1D H -0.144813 0.973351 1.122763 0.099 Uiso 0.492(3) 1 calc R . P C 1
C1E C 0.0278(11) 0.9750(9) 1.1350(11) 0.082(3) Uani 0.492(3) 1 d G U P C 1
H1E H 0.015908 1.025388 1.150402 0.099 Uiso 0.492(3) 1 calc R . P C 1
C1F C 0.1407(10) 0.9320(7) 1.1288(9) 0.083(3) Uani 0.492(3) 1 d G U P C 1
H1F H 0.205565 0.953187 1.139932 0.099 Uiso 0.492(3) 1 calc R . P C 1

loop_
_atom_site_aniso_label
_atom_site_aniso_U_11
_atom_site_aniso_U_22
_atom_site_aniso_U_33
_atom_site_aniso_U_23
_atom_site_aniso_U_13
_atom_site_aniso_U_12
Sn 0.0286(3) 0.0218(3) 0.0297(4) -0.0073(2) 0.0020(2) -0.0067(2)
Fe 0.0307(7) 0.0242(6) 0.0302(7) -0.0060(6) -0.0006(5) -0.0079(5)
O1 0.095(6) 0.075(6) 0.040(5) 0.009(4) -0.011(4) -0.059(5)
O2 0.061(5) 0.064(5) 0.076(6) -0.042(5) -0.010(4) 0.006(4)
N1 0.040(4) 0.034(4) 0.025(4) -0.010(3) 0.005(3) -0.003(3)
N2 0.035(4) 0.026(3) 0.035(4) -0.014(3) 0.007(3) -0.012(3)
N3 0.028(3) 0.019(3) 0.035(4) -0.009(3) 0.009(3) -0.006(3)
N4 0.027(4) 0.024(3) 0.033(4) -0.008(3) -0.001(3) -0.004(3)
N5 0.043(5) 0.033(4) 0.031(4) -0.014(3) 0.001(3) -0.007(3)
N6 0.039(4) 0.030(4) 0.031(4) -0.012(3) 0.002(3) -0.008(3)
N7 0.035(4) 0.019(3) 0.035(4) -0.009(3) 0.002(3) -0.006(3)
N8 0.029(4) 0.022(3) 0.031(4) -0.004(3) 0.001(3) 0.000(3)
C1 0.029(5) 0.028(4) 0.033(4) -0.007(3) -0.006(3) -0.005(3)
C2 0.045(5) 0.032(4) 0.027(4) -0.011(3) -0.001(4) -0.017(4)
C3 0.030(5) 0.032(4) 0.027(4) -0.009(3) -0.002(3) -0.014(4)
C4 0.029(5) 0.032(4) 0.027(4) -0.009(3) -0.001(3) -0.006(4)
C5 0.027(5) 0.029(4) 0.038(5) -0.012(4) 0.004(4) -0.006(4)
C6 0.039(5) 0.030(4) 0.029(5) -0.012(4) -0.008(4) -0.003(4)
C7 0.034(5) 0.027(4) 0.036(5) -0.011(4) 0.007(4) -0.006(4)
C8 0.028(4) 0.031(4) 0.033(5) -0.012(4) -0.001(3) -0.012(4)
C9 0.024(4) 0.025(4) 0.033(5) -0.008(3) 0.001(3) -0.006(3)
C10 0.035(5) 0.018(4) 0.028(4) -0.008(3) 0.000(3) -0.010(3)
C11 0.028(4) 0.024(4) 0.030(5) -0.008(3) -0.001(3) -0.006(3)
C12 0.021(4) 0.026(4) 0.037(5) -0.008(4) -0.001(3) -0.003(3)
C13 0.029(5) 0.027(4) 0.037(5) -0.008(4) 0.005(4) -0.007(3)
C14 0.028(4) 0.025(4) 0.037(5) -0.005(3) -0.004(4) -0.005(3)
C15 0.033(5) 0.024(4) 0.034(5) -0.006(3) -0.004(4) -0.008(4)
C16 0.033(5) 0.024(4) 0.034(5) -0.004(3) -0.006(3) -0.006(4)
C17 0.050(6) 0.038(5) 0.031(5) -0.007(4) 0.005(4) -0.021(4)
C18 0.056(6) 0.043(5) 0.024(5) -0.006(4) -0.001(4) -0.022(5)
C19 0.065(7) 0.059(6) 0.028(5) -0.009(4) 0.008(5) -0.032(5)
C20 0.085(8) 0.071(6) 0.023(5) -0.013(5) 0.014(5) -0.047(6)
C21 0.053(7) 0.084(7) 0.034(6) -0.022(6) 0.011(5) -0.017(6)
C22 0.060(7) 0.062(6) 0.037(6) -0.016(5) 0.005(5) -0.004(6)
C23 0.041(6) 0.054(5) 0.034(5) -0.012(4) 0.004(4) -0.009(5)
C24 0.037(5) 0.038(5) 0.031(5) -0.011(4) 0.004(4) -0.006(4)
C25 0.033(5) 0.034(4) 0.027(5) -0.013(4) -0.006(4) 0.005(4)
C26 0.035(5) 0.031(4) 0.034(5) -0.017(4) -0.011(4) -0.001(4)
C27 0.056(7) 0.047(5) 0.050(7) -0.030(5) -0.006(5) -0.005(5)
C28 0.072(8) 0.038(5) 0.061(7) -0.027(5) -0.004(5) -0.003(5)
C29 0.054(7) 0.030(5) 0.074(8) -0.022(5) -0.011(5) -0.003(5)
C30 0.041(5) 0.022(4) 0.055(6) -0.010(4) -0.003(4) -0.005(4)
C31 0.037(5) 0.030(4) 0.040(5) -0.013(4) -0.006(4) -0.003(4)
C32 0.023(4) 0.030(4) 0.042(6) -0.014(4) 0.003(4) -0.002(4)
C33 0.026(4) 0.028(4) 0.038(5) -0.005(4) 0.003(4) -0.010(4)
C34 0.037(5) 0.030(4) 0.034(5) -0.010(4) 0.001(4) -0.012(4)
C35 0.034(5) 0.030(4) 0.038(5) -0.007(4) 0.007(4) -0.013(4)
C36 0.041(5) 0.034(5) 0.037(5) -0.002(4) 0.006(4) -0.007(4)
C37 0.043(6) 0.041(5) 0.036(5) -0.015(4) 0.008(4) -0.005(4)
C38 0.048(6) 0.027(4) 0.044(6) -0.011(4) 0.007(4) -0.012(4)
C39 0.030(5) 0.035(4) 0.039(5) -0.016(4) 0.008(4) -0.013(4)
C40 0.032(5) 0.026(4) 0.047(6) -0.019(4) 0.009(4) -0.004(4)
C41 0.021(4) 0.031(4) 0.045(6) -0.009(4) -0.004(4) 0.000(4)
C42 0.025(4) 0.030(4) 0.050(6) -0.007(4) -0.006(4) -0.005(4)
C43 0.040(6) 0.028(4) 0.071(8) -0.013(5) 0.009(5) 0.000(4)
C44 0.050(6) 0.027(5) 0.075(7) -0.022(5) 0.000(5) -0.007(5)
C45 0.048(6) 0.018(4) 0.071(7) -0.010(4) -0.007(5) 0.000(4)
C46 0.045(5) 0.018(4) 0.038(5) -0.002(4) -0.010(4) -0.002(4)
C47 0.033(5) 0.020(4) 0.047(5) -0.004(4) -0.007(4) -0.007(4)
C48 0.040(5) 0.026(4) 0.035(5) -0.004(4) -0.008(4) -0.010(4)
C201 0.040(5) 0.025(4) 0.057(5) -0.018(4) -0.014(4) 0.000(4)
C202 0.038(5) 0.028(4) 0.043(5) -0.005(4) -0.003(4) -0.013(3)
C203 0.032(4) 0.034(5) 0.038(5) -0.006(4) -0.007(3) -0.008(3)
C204 0.050(5) 0.041(5) 0.031(4) -0.010(4) -0.004(4) -0.018(4)
C205 0.039(5) 0.044(5) 0.043(5) -0.023(4) 0.001(4) -0.012(4)
C206 0.065(7) 0.020(4) 0.086(8) -0.020(5) -0.021(6) -0.011(4)
C207 0.059(7) 0.062(7) 0.045(6) 0.002(5) 0.006(5) -0.037(6)
C208 0.038(5) 0.046(6) 0.074(8) -0.013(6) -0.011(5) 0.004(4)
C209 0.067(7) 0.078(8) 0.030(5) 0.001(5) -0.008(5) -0.037(6)
C210 0.057(7) 0.117(12) 0.097(10) -0.081(10) 0.014(7) -0.018(7)
C211 0.055(6) 0.040(5) 0.030(5) -0.014(4) -0.004(4) -0.023(4)
C212 0.039(5) 0.036(5) 0.045(6) -0.014(4) -0.001(4) -0.008(4)
Cl1 0.0460(16) 0.075(2) 0.072(2) -0.0242(17) 0.0078(14) -0.0195(15)
Cl2 0.076(2) 0.078(2) 0.0512(18) -0.0252(16) 0.0037(15) -0.0313(17)
C1S 0.043(5) 0.045(6) 0.050(6) -0.018(5) 0.006(4) -0.005(5)
C2S 0.047(5) 0.046(6) 0.048(6) -0.018(5) 0.008(4) -0.015(5)
C3S 0.052(6) 0.070(8) 0.051(6) -0.018(6) 0.011(5) -0.023(6)
C4S 0.048(6) 0.060(7) 0.044(6) -0.003(5) 0.003(4) -0.030(5)
C5S 0.052(6) 0.064(7) 0.057(7) -0.023(6) 0.005(5) -0.018(6)
C6S 0.050(6) 0.071(8) 0.048(6) -0.024(6) 0.006(5) -0.015(6)
Cl5 0.084(6) 0.066(10) 0.129(16) -0.036(8) 0.011(7) -0.032(5)
Cl6 0.220(19) 0.074(9) 0.103(13) -0.040(9) 0.059(13) -0.063(9)
C1G 0.088(5) 0.094(7) 0.066(5) -0.030(5) -0.008(6) -0.022(5)
C1H 0.088(5) 0.094(7) 0.066(5) -0.030(5) -0.008(6) -0.023(5)
C1I 0.089(5) 0.095(7) 0.067(5) -0.029(5) -0.008(6) -0.023(5)
C1J 0.089(5) 0.095(7) 0.067(5) -0.030(5) -0.008(6) -0.023(5)
C1K 0.089(5) 0.094(7) 0.067(5) -0.030(5) -0.008(6) -0.022(5)
C1L 0.089(5) 0.094(7) 0.067(5) -0.031(5) -0.008(6) -0.022(5)
Cl7 0.095(9) 0.114(8) 0.195(13) -0.090(9) -0.019(10) -0.015(8)
Cl8 0.087(6) 0.073(12) 0.131(16) -0.031(9) 0.012(8) -0.025(6)
C1M 0.088(5) 0.094(7) 0.066(5) -0.030(5) -0.008(6) -0.022(5)
C1N 0.088(5) 0.094(7) 0.066(5) -0.030(5) -0.008(6) -0.022(5)
C1O 0.089(5) 0.094(7) 0.066(5) -0.030(5) -0.008(6) -0.023(5)
C1P 0.089(5) 0.094(7) 0.067(5) -0.030(5) -0.008(6) -0.023(5)
C1Q 0.089(5) 0.095(7) 0.067(5) -0.030(5) -0.008(6) -0.023(5)
C1R 0.089(5) 0.094(7) 0.067(5) -0.030(5) -0.008(6) -0.023(5)
Cl3 0.086(5) 0.134(8) 0.122(8) -0.053(7) -0.022(5) -0.014(5)
Cl4 0.092(6) 0.109(6) 0.196(12) -0.088(7) -0.033(7) -0.008(6)
C1A 0.088(5) 0.094(7) 0.066(5) -0.030(5) -0.008(6) -0.023(5)
C1B 0.088(5) 0.094(7) 0.066(5) -0.030(5) -0.008(6) -0.023(5)
C1C 0.088(5) 0.094(7) 0.066(5) -0.030(5) -0.008(6) -0.022(5)
C1D 0.089(6) 0.094(7) 0.066(5) -0.030(5) -0.008(6) -0.022(5)
C1E 0.089(5) 0.094(7) 0.066(5) -0.030(5) -0.008(6) -0.022(5)
C1F 0.089(5) 0.095(7) 0.067(5) -0.029(5) -0.008(6) -0.022(5)

loop_
_atom_type_symbol
_atom_type_description
_atom_type_scat_dispersion_real
_atom_type_scat_dispersion_imag
_atom_type_scat_source
C C 0.0033 0.0016 'International Tables Vol C Tables 4.2.6.8 and 6.1.1.4'
H H 0.0000 0.0000 'International Tables Vol C Tables 4.2.6.8 and 6.1.1.4'
Cl Cl 0.1484 0.1585 'International Tables Vol C Tables 4.2.6.8 and 6.1.1.4'
Fe Fe 0.3463 0.8444 'International Tables Vol C Tables 4.2.6.8 and 6.1.1.4'
N N 0.0061 0.0033 'International Tables Vol C Tables 4.2.6.8 and 6.1.1.4'
O O 0.0106 0.0060 'International Tables Vol C Tables 4.2.6.8 and 6.1.1.4'
Sn Sn -0.6537 1.4246 'International Tables Vol C Tables 4.2.6.8 and 6.1.1.4'

loop_
_geom_angle_atom_site_label_1
_geom_angle_atom_site_label_2
_geom_angle_atom_site_label_3
_geom_angle
N1 Sn Fe 115.7(2)
N1 Sn N2 80.7(3)
N1 Sn N3 133.2(3)
N2 Sn Fe 105.7(2)
N2 Sn N3 81.1(3)
N3 Sn Fe 110.6(2)
N4 Sn Fe 121.1(2)
N4 Sn N1 81.3(3)
N4 Sn N2 133.2(3)
N4 Sn N3 80.6(3)
C201 Fe Sn 94.5(3)
C202 Fe Sn 111.8(3)
C202 Fe C201 39.3(4)
C202 Fe C203 40.4(3)
C202 Fe C205 67.3(4)
C203 Fe Sn 151.8(3)
C203 Fe C201 66.5(4)
C204 Fe Sn 151.3(3)
C204 Fe C201 66.2(4)
C204 Fe C202 67.3(4)
C204 Fe C203 40.0(4)
C204 Fe C205 39.9(4)
C205 Fe Sn 111.8(3)
C205 Fe C201 39.6(4)
C205 Fe C203 67.4(4)
C211 Fe Sn 87.8(3)
C211 Fe C201 132.2(5)
C211 Fe C202 157.5(4)
C211 Fe C203 120.4(4)
C211 Fe C204 90.2(4)
C211 Fe C205 95.7(4)
C212 Fe Sn 87.9(3)
C212 Fe C201 131.2(4)
C212 Fe C202 95.2(4)
C212 Fe C203 89.7(4)
C212 Fe C204 120.8(5)
C212 Fe C205 157.1(4)
C212 Fe C211 96.6(5)
C1 N1 Sn 123.3(6)
C4 N1 Sn 124.6(6)
C4 N1 C1 109.1(7)
C5 N2 Sn 122.8(5)
C8 N2 Sn 124.7(6)
C8 N2 C5 109.4(7)
C9 N3 Sn 123.4(5)
C12 N3 Sn 121.3(5)
C12 N3 C9 109.9(7)
C13 N4 Sn 122.2(5)
C16 N4 Sn 123.7(6)
C16 N4 C13 108.7(7)
C16 N5 C1 122.0(8)
C5 N6 C4 123.5(8)
C8 N7 C9 123.3(7)
C13 N8 C12 121.9(8)
N1 C1 C2 108.3(8)
N5 C1 N1 129.7(9)
N5 C1 C2 121.9(8)
C3 C2 C1 106.7(8)
C17 C2 C1 130.9(9)
C17 C2 C3 122.4(9)
C2 C3 C4 107.7(8)
C24 C3 C2 121.3(8)
C24 C3 C4 130.9(9)
N1 C4 C3 108.1(8)
N6 C4 N1 126.6(8)
N6 C4 C3 125.3(9)
N2 C5 C6 107.8(7)
N6 C5 N2 128.4(8)
N6 C5 C6 123.7(9)
C7 C6 C5 107.6(8)
C25 C6 C5 132.4(9)
C25 C6 C7 119.9(8)
C6 C7 C8 106.5(8)
C32 C7 C6 121.6(9)
C32 C7 C8 131.9(9)
N2 C8 C7 108.7(8)
N7 C8 N2 127.8(8)
N7 C8 C7 123.5(8)
N3 C9 C10 108.3(7)
N7 C9 N3 128.0(8)
N7 C9 C10 123.6(8)
C9 C10 C11 107.7(7)
C33 C10 C9 133.2(8)
C33 C10 C11 119.1(8)
C10 C11 C12 106.0(8)
C40 C11 C10 122.9(8)
C40 C11 C12 131.1(8)
N3 C12 C11 108.0(7)
N8 C12 N3 129.2(8)
N8 C12 C11 122.8(8)
N4 C13 C14 108.7(7)
N8 C13 N4 128.3(8)
N8 C13 C14 123.1(9)
C15 C14 C13 105.8(8)
C41 C14 C13 132.3(9)
C41 C14 C15 121.9(8)
C14 C15 C16 107.7(7)
C48 C15 C14 120.8(9)
C48 C15 C16 131.4(9)
N4 C16 C15 109.1(8)
N5 C16 N4 128.4(8)
N5 C16 C15 122.5(8)
C2 C17 H17 121.5
C2 C17 C18 117.0(9)
C18 C17 H17 121.5
C17 C18 C19 120.7(10)
C17 C18 C23 121.1(9)
C23 C18 C19 118.2(10)
C18 C19 H19 119.7
C20 C19 C18 120.6(11)
C20 C19 H19 119.7
C19 C20 H20 119.6
C19 C20 C21 120.7(10)
C21 C20 H20 119.6
C20 C21 H21 119.4
C22 C21 C20 121.3(11)
C22 C21 H21 119.4
C21 C22 H22 119.8
C21 C22 C23 120.4(12)
C23 C22 H22 119.8
C18 C23 C22 118.8(10)
C18 C23 C24 119.8(9)
C24 C23 C22 121.4(10)
C3 C24 C23 118.2(9)
C3 C24 H24 120.9
C23 C24 H24 120.9
C6 C25 H25 119.8
C6 C25 C26 120.4(9)
C26 C25 H25 119.8
C25 C26 C27 122.6(9)
C25 C26 C31 118.6(8)
C27 C26 C31 118.8(9)
C26 C27 H27 119.8
C28 C27 C26 120.4(11)
C28 C27 H27 119.8
C27 C28 H28 119.2
C27 C28 C29 121.5(11)
C29 C28 H28 119.2
C28 C29 H29 119.4
C30 C29 C28 121.2(10)
C30 C29 H29 119.4
C29 C30 H30 120.1
C29 C30 C31 119.7(10)
C31 C30 H30 120.1
C26 C31 C30 118.3(9)
C32 C31 C26 120.7(8)
C32 C31 C30 121.0(9)
C7 C32 C31 118.7(9)
C7 C32 H32 120.6
C31 C32 H32 120.6
C10 C33 H33 120.6
C10 C33 C34 118.9(8)
C34 C33 H33 120.6
C33 C34 C35 120.7(8)
C33 C34 C39 120.6(8)
C39 C34 C35 118.7(9)
C34 C35 H35 119.9
C36 C35 C34 120.2(9)
C36 C35 H35 119.9
C35 C36 H36 119.2
C35 C36 C37 121.6(9)
C37 C36 H36 119.2
C36 C37 H37 120.5
C38 C37 C36 119.0(9)
C38 C37 H37 120.5
C37 C38 H38 119.1
C37 C38 C39 121.9(9)
C39 C38 H38 119.1
C34 C39 C38 118.6(8)
C40 C39 C34 120.4(9)
C40 C39 C38 121.0(8)
C11 C40 C39 118.1(8)
C11 C40 H40 121.0
C39 C40 H40 121.0
C14 C41 H41 121.1
C14 C41 C42 117.8(9)
C42 C41 H41 121.1
C43 C42 C41 120.0(9)
C47 C42 C41 120.0(9)
C47 C42 C43 120.1(9)
C42 C43 H43 120.3
C44 C43 C42 119.3(10)
C44 C43 H43 120.3
C43 C44 H44 119.9
C43 C44 C45 120.2(10)
C45 C44 H44 119.9
C44 C45 H45 119.1
C46 C45 C44 121.7(9)
C46 C45 H45 119.1
C45 C46 H46 119.9
C45 C46 C47 120.3(10)
C47 C46 H46 119.9
C42 C47 C46 118.3(9)
C48 C47 C42 121.1(8)
C48 C47 C46 120.6(9)
C15 C48 C47 118.3(9)
C15 C48 H48 120.9
C47 C48 H48 120.9
C202 C201 Fe 69.2(5)
C202 C201 C205 109.0(8)
C202 C201 C206 123.4(10)
C205 C201 Fe 69.0(5)
C205 C201 C206 126.2(10)
C206 C201 Fe 138.5(7)
C201 C202 Fe 71.5(5)
C201 C202 C203 107.5(9)
C201 C202 C207 126.6(9)
C203 C202 Fe 69.8(5)
C203 C202 C207 125.7(9)
C207 C202 Fe 126.8(8)
C202 C203 Fe 69.7(5)
C202 C203 C208 125.2(9)
C204 C203 Fe 69.7(5)
C204 C203 C202 107.3(8)
C204 C203 C208 127.4(9)
C208 C203 Fe 128.8(8)
C203 C204 Fe 70.4(5)
C203 C204 C205 108.8(8)
C203 C204 C209 125.5(10)
C205 C204 Fe 70.3(6)
C205 C204 C209 125.6(10)
C209 C204 Fe 128.0(7)
C201 C205 Fe 71.3(6)
C201 C205 C204 107.2(9)
C201 C205 C210 125.1(10)
C204 C205 Fe 69.8(6)
C204 C205 C210 127.5(11)
C210 C205 Fe 127.5(8)
C201 C206 H20A 109.5
C201 C206 H20B 109.5
C201 C206 H20C 109.5
H20A C206 H20B 109.5
H20A C206 H20C 109.5
H20B C206 H20C 109.5
C202 C207 H20D 109.5
C202 C207 H20E 109.5
C202 C207 H20F 109.5
H20D C207 H20E 109.5
H20D C207 H20F 109.5
H20E C207 H20F 109.5
C203 C208 H20G 109.5
C203 C208 H20H 109.5
C203 C208 H20I 109.5
H20G C208 H20H 109.5
H20G C208 H20I 109.5
H20H C208 H20I 109.5
C204 C209 H20J 109.5
C204 C209 H20K 109.5
C204 C209 H20L 109.5
H20J C209 H20K 109.5
H20J C209 H20L 109.5
H20K C209 H20L 109.5
C205 C210 H21A 109.5
C205 C210 H21B 109.5
C205 C210 H21C 109.5
H21A C210 H21B 109.5
H21A C210 H21C 109.5
H21B C210 H21C 109.5
O1 C211 Fe 175.0(9)
O2 C212 Fe 175.8(9)
C2S C1S Cl1 120.0(9)
C2S C1S C6S 120.7(10)
C6S C1S Cl1 119.3(8)
C1S C2S Cl2 122.2(8)
C1S C2S C3S 118.7(11)
C3S C2S Cl2 119.1(9)
C2S C3S H3S 120.1
C2S C3S C4S 119.9(10)
C4S C3S H3S 120.1
C3S C4S H4S 120.0
C5S C4S C3S 120.0(10)
C5S C4S H4S 120.0
C4S C5S H5S 119.3
C4S C5S C6S 121.3(12)
C6S C5S H5S 119.3
C1S C6S H6S 120.3
C5S C6S C1S 119.3(11)
C5S C6S H6S 120.3
C1H C1G Cl5 121.2
C1L C1G Cl5 119.2
C1L C1G C1H 119.7
C1G C1H Cl6 121.2
C1I C1H Cl6 119.2
C1I C1H C1G 119.6
C1H C1I H1I 119.8
C1J C1I C1H 120.4
C1J C1I H1I 119.8
C1I C1J H1J 120.0
C1I C1J C1K 119.9
C1K C1J H1J 120.0
C1J C1K H1K 120.0
C1L C1K C1J 120.0
C1L C1K H1K 120.0
C1G C1L H1L 119.8
C1K C1L C1G 120.4
C1K C1L H1L 119.8
C1N C1M Cl7 121.2
C1R C1M Cl7 119.1
C1R C1M C1N 119.7
C1M C1N Cl8 121.2
C1O C1N Cl8 119.2
C1O C1N C1M 119.7
C1N C1O H1O 119.8
C1P C1O C1N 120.4
C1P C1O H1O 119.8
C1O C1P H1P 120.0
C1O C1P C1Q 119.9
C1Q C1P H1P 120.0
C1P C1Q H1Q 120.0
C1R C1Q C1P 120.0
C1R C1Q H1Q 120.0
C1M C1R H1R 119.8
C1Q C1R C1M 120.4
C1Q C1R H1R 119.8
C1B C1A Cl3 121.2
C1F C1A Cl3 119.2
C1F C1A C1B 119.6
C1A C1B Cl4 121.1
C1C C1B Cl4 119.2
C1C C1B C1A 119.7
C1B C1C H1C 119.8
C1D C1C C1B 120.4
C1D C1C H1C 119.8
C1C C1D H1D 120.0
C1C C1D C1E 119.9
C1E C1D H1D 120.0
C1D C1E H1E 120.0
C1F C1E C1D 120.0
C1F C1E H1E 120.0
C1A C1F H1F 119.8
C1E C1F C1A 120.4
C1E C1F H1F 119.8

loop_
_geom_bond_atom_site_label_1
_geom_bond_atom_site_label_2
_geom_bond_distance
Sn Fe 2.5080(14)
Sn N1 2.153(7)
Sn N2 2.159(7)
Sn N3 2.164(7)
Sn N4 2.147(7)
Fe C201 2.128(9)
Fe C202 2.099(9)
Fe C203 2.100(9)
Fe C204 2.091(10)
Fe C205 2.098(10)
Fe C211 1.747(9)
Fe C212 1.743(11)
O1 C211 1.157(11)
O2 C212 1.173(12)
N1 C1 1.382(11)
N1 C4 1.373(12)
N2 C5 1.395(12)
N2 C8 1.388(10)
N3 C9 1.380(10)
N3 C12 1.377(11)
N4 C13 1.400(12)
N4 C16 1.387(11)
N5 C1 1.332(12)
N5 C16 1.314(12)
N6 C4 1.351(11)
N6 C5 1.306(11)
N7 C8 1.325(11)
N7 C9 1.341(11)
N8 C12 1.343(11)
N8 C13 1.311(11)
C1 C2 1.443(13)
C2 C3 1.391(13)
C2 C17 1.390(12)
C3 C4 1.439(12)
C3 C24 1.378(13)
C5 C6 1.442(12)
C6 C7 1.425(13)
C6 C25 1.362(13)
C7 C8 1.442(13)
C7 C32 1.375(12)
C9 C10 1.420(12)
C10 C11 1.426(12)
C10 C33 1.406(11)
C11 C12 1.449(12)
C11 C40 1.375(12)
C13 C14 1.472(12)
C14 C15 1.424(13)
C14 C41 1.355(13)
C15 C16 1.448(13)
C15 C48 1.386(12)
C17 H17 0.9500
C17 C18 1.411(14)
C18 C19 1.442(13)
C18 C23 1.418(15)
C19 H19 0.9500
C19 C20 1.334(16)
C20 H20 0.9500
C20 C21 1.418(17)
C21 H21 0.9500
C21 C22 1.332(15)
C22 H22 0.9500
C22 C23 1.433(15)
C23 C24 1.420(13)
C24 H24 0.9500
C25 H25 0.9500
C25 C26 1.419(12)
C26 C27 1.420(14)
C26 C31 1.431(13)
C27 H27 0.9500
C27 C28 1.352(15)
C28 H28 0.9500
C28 C29 1.392(16)
C29 H29 0.9500
C29 C30 1.355(15)
C30 H30 0.9500
C30 C31 1.446(12)
C31 C32 1.402(13)
C32 H32 0.9500
C33 H33 0.9500
C33 C34 1.411(13)
C34 C35 1.439(12)
C34 C39 1.424(13)
C35 H35 0.9500
C35 C36 1.344(13)
C36 H36 0.9500
C36 C37 1.442(14)
C37 H37 0.9500
C37 C38 1.345(13)
C38 H38 0.9500
C38 C39 1.430(14)
C39 C40 1.412(12)
C40 H40 0.9500
C41 H41 0.9500
C41 C42 1.440(12)
C42 C43 1.421(14)
C42 C47 1.411(14)
C43 H43 0.9500
C43 C44 1.379(13)
C44 H44 0.9500
C44 C45 1.396(16)
C45 H45 0.9500
C45 C46 1.349(14)
C46 H46 0.9500
C46 C47 1.428(11)
C47 C48 1.395(14)
C48 H48 0.9500
C201 C202 1.422(14)
C201 C205 1.433(14)
C201 C206 1.497(13)
C202 C203 1.451(13)
C202 C207 1.486(14)
C203 C204 1.432(14)
C203 C208 1.489(14)
C204 C205 1.430(14)
C204 C209 1.503(13)
C205 C210 1.477(15)
C206 H20A 0.9800
C206 H20B 0.9800
C206 H20C 0.9800
C207 H20D 0.9800
C207 H20E 0.9800
C207 H20F 0.9800
C208 H20G 0.9800
C208 H20H 0.9800
C208 H20I 0.9800
C209 H20J 0.9800
C209 H20K 0.9800
C209 H20L 0.9800
C210 H21A 0.9800
C210 H21B 0.9800
C210 H21C 0.9800
Cl1 C1S 1.741(11)
Cl2 C2S 1.717(12)
C1S C2S 1.386(15)
C1S C6S 1.395(16)
C2S C3S 1.400(14)
C3S H3S 0.9500
C3S C4S 1.413(16)
C4S H4S 0.9500
C4S C5S 1.344(15)
C5S H5S 0.9500
C5S C6S 1.388(15)
C6S H6S 0.9500
Cl5 C1G 1.7316
Cl6 C1H 1.7317
C1G C1H 1.4048
C1G C1L 1.3982
C1H C1I 1.3981
C1I H1I 0.9500
C1I C1J 1.3929
C1J H1J 0.9500
C1J C1K 1.3968
C1K H1K 0.9500
C1K C1L 1.3938
C1L H1L 0.9500
Cl7 C1M 1.7317
Cl8 C1N 1.7311
C1M C1N 1.4048
C1M C1R 1.3982
C1N C1O 1.3982
C1O H1O 0.9500
C1O C1P 1.3937
C1P H1P 0.9500
C1P C1Q 1.3974
C1Q H1Q 0.9500
C1Q C1R 1.3944
C1R H1R 0.9500
Cl3 C1A 1.7310
Cl4 C1B 1.7319
C1A C1B 1.4047
C1A C1F 1.3985
C1B C1C 1.3976
C1C H1C 0.9500
C1C C1D 1.3940
C1D H1D 0.9500
C1D C1E 1.3971
C1E H1E 0.9500
C1E C1F 1.3934
C1F H1F 0.9500
